data_1542493
loop_
_publ_author_name
'Omran, Omran A.'
'Mague, Joel T.'
'Mohamed, Shaaban K.'
'Akkurt, Mehmet'
'Mohamed, Alaa F.'

_publ_section_title
;
 <i>N</i>,<i>N</i>,<i>N</i>-Triethylethanaminium
 5,11,17,23-tetra-<i>tert</i>-butyl-25-cyanomethoxy-26,28-dihydroxy-27-oxido-2,8,14,20-tetrathiacalix[4]arene:
 a molecular salt
;
_journal_coeditor_code SU4010
_journal_issue 1
_journal_name_full IUCrData
_journal_page_first x160115
_journal_paper_doi 10.1107/S2414314616001152
_journal_volume 1
_journal_year 2016
_chemical_formula_iupac 'C8 H20 N +, C42 H48 N O4 S4 -'
_chemical_formula_moiety 'C8 H20 N +, C42 H48 N O4 S4 -'
_chemical_formula_sum 'C50 H68 N2 O4 S4'
_chemical_formula_weight 889.30
_chemical_name_systematic
;<i>N</i>,<i>N</i>,<i>N</i>-Triethylethanaminium
5,11,17,23-tetra-<i>tert</i>-butyl-25-cyanomethoxy-26,28-dihydroxy-27-oxido-2,8,14,20-tetrathiacalix[4]arene
;
_space_group_crystal_system monoclinic
_space_group_IT_number 14
_space_group_name_Hall '-P 2ybc'
_space_group_name_H-M_alt 'P 1 21/c 1'
_symmetry_space_group_name_Hall '-P 2ybc'
_symmetry_space_group_name_H-M 'P 1 21/c 1'
_atom_sites_solution_hydrogens mixed
_atom_sites_solution_primary direct
_atom_sites_solution_secondary difmap
_audit_creation_method SHELXL-2014/7
_cell_angle_alpha 90
_cell_angle_beta 107.2940(10)
_cell_angle_gamma 90
_cell_formula_units_Z 4
_cell_length_a 20.7072(8)
_cell_length_b 20.4462(8)
_cell_length_c 12.8292(5)
_cell_measurement_reflns_used 9932
_cell_measurement_temperature 150(2)
_cell_measurement_theta_max 71.960
_cell_measurement_theta_min 4.208
_cell_volume 5186.1(4)
_computing_cell_refinement
;
<i>SAINT</i> (Bruker, 2015)
;
_computing_data_collection
;
<i>APEX2</i> (Bruker, 2015)
;
_computing_data_reduction
;
<i>SAINT</i> (Bruker, 2015)
;
_computing_molecular_graphics
;
<i>DIAMOND</i> (Brandenburg & Putz, 2012) and Mercury (Macrae <i>et
al.</i>,  2008)
;
_computing_publication_material
;
<i>SHELXTL</i> (Sheldrick, 2008)
;
_computing_structure_refinement
;
<i>SHELXL2014</i> (Sheldrick, 2015b)
;
_computing_structure_solution
;
<i>SHELXT</i> (Sheldrick, 2015a)
;
_diffrn_ambient_temperature 150(2)
_diffrn_detector_area_resol_mean 10.4167
_diffrn_measured_fraction_theta_full 1.000
_diffrn_measured_fraction_theta_max 0.998
_diffrn_measurement_device_type 'Bruker D8 VENTURE PHOTON 100 CMOS'
_diffrn_measurement_method '\w scans'
_diffrn_radiation_monochromator mirror
_diffrn_radiation_type CuK\a
_diffrn_radiation_wavelength 1.54178
_diffrn_reflns_av_R_equivalents 0.0410
_diffrn_reflns_limit_h_max 25
_diffrn_reflns_limit_h_min -25
_diffrn_reflns_limit_k_max 25
_diffrn_reflns_limit_k_min -23
_diffrn_reflns_limit_l_max 12
_diffrn_reflns_limit_l_min -15
_diffrn_reflns_number 115328
_diffrn_reflns_theta_full 72.000
_diffrn_reflns_theta_max 72.178
_diffrn_reflns_theta_min 2.235
_exptl_absorpt_coefficient_mu 2.004
_exptl_absorpt_correction_T_max 0.73
_exptl_absorpt_correction_T_min 0.67
_exptl_absorpt_correction_type multi-scan
_exptl_absorpt_process_details
;
(<i>SADABS</i>; Bruker, 2015)
;
_exptl_crystal_colour colourless
_exptl_crystal_density_diffrn 1.139
_exptl_crystal_density_method 'not measured'
_exptl_crystal_description block
_exptl_crystal_F_000 1912
_exptl_crystal_size_max 0.292
_exptl_crystal_size_mid 0.244
_exptl_crystal_size_min 0.164
_refine_diff_density_max 0.957
_refine_diff_density_min -0.458
_refine_ls_extinction_method none
_refine_ls_goodness_of_fit_ref 1.023
_refine_ls_hydrogen_treatment mixed
_refine_ls_matrix_type full
_refine_ls_number_parameters 565
_refine_ls_number_reflns 10201
_refine_ls_number_restraints 48
_refine_ls_restrained_S_all 1.073
_refine_ls_R_factor_all 0.0506
_refine_ls_R_factor_gt 0.0462
_refine_ls_shift/su_max 0.001
_refine_ls_shift/su_mean 0.000
_refine_ls_structure_factor_coef Fsqd
_refine_ls_weighting_details 'w=1/[\s^2^(Fo^2^)+(0.0755P)^2^+4.1001P] where P=(Fo^2^+2Fc^2^)/3'
_refine_ls_weighting_scheme calc
_refine_ls_wR_factor_gt 0.1317
_refine_ls_wR_factor_ref 0.1360
_reflns_number_gt 9168
_reflns_number_total 10201
_reflns_threshold_expression 'I > 2\s(I)'
_cod_data_source_file su4010sup1.cif
_cod_data_source_block I
_cod_depositor_comments 'Adding full bibliography for 1542493.cif.'
_cod_database_code 1542493
_cod_database_fobs_code 1542493
_shelx_space_group_comment
;
The symmetry employed for this shelxl refinement is uniquely defined
by the following loop, which should always be used as a source of
symmetry information in preference to the above space-group names.
They are only intended as comments.
;
_shelx_estimated_absorpt_t_min 0.592
_shelx_estimated_absorpt_t_max 0.735

loop_
_space_group_symop_operation_xyz
'x, y, z'
'-x, y+1/2, -z+1/2'
'-x, -y, -z'
'x, -y-1/2, z-1/2'

loop_
_atom_site_type_symbol
_atom_site_label
_atom_site_fract_x
_atom_site_fract_y
_atom_site_fract_z
_atom_site_U_iso_or_equiv
_atom_site_adp_type
_atom_site_calc_flag
_atom_site_occupancy
S S1 0.92074(2) 0.55962(2) 0.51446(4) 0.02830(12) Uani d 1
S S2 0.85736(2) 0.56088(2) 0.90306(4) 0.02764(12) Uani d 1
S S3 0.70271(2) 0.33988(2) 0.77354(4) 0.02817(12) Uani d 1
S S4 0.76405(2) 0.34104(2) 0.38248(4) 0.02978(12) Uani d 1
O O1 0.89209(7) 0.42093(6) 0.44118(11) 0.0282(3) Uani d 1
O O2 0.89646(7) 0.50112(6) 0.70932(11) 0.0297(3) Uani d 1
O O3 0.82306(6) 0.42861(6) 0.79166(11) 0.0270(3) Uani d 1
O O4 0.78968(7) 0.36465(7) 0.61744(12) 0.0303(3) Uani d 1
H H4O 0.7955(14) 0.3843(14) 0.684(2) 0.052(8) Uiso d 1
N N1 0.98779(10) 0.28926(9) 0.51873(16) 0.0403(4) Uani d 1
C C1 0.83418(9) 0.45740(9) 0.43337(15) 0.0255(4) Uani d 1
C C2 0.83926(10) 0.52374(9) 0.45829(15) 0.0267(4) Uani d 1
C C3 0.78090(10) 0.56030(9) 0.44667(17) 0.0310(4) Uani d 1
H H3 0.7848 0.6058 0.4619 0.037 Uiso calc 1
C C4 0.71706(11) 0.53196(10) 0.41335(18) 0.0349(4) Uani d 1
C C5 0.71296(10) 0.46517(10) 0.38938(16) 0.0319(4) Uani d 1
H H5 0.6698 0.4449 0.3651 0.038 Uiso calc 1
C C6 0.77060(10) 0.42773(9) 0.40027(15) 0.0270(4) Uani d 1
C C7 0.65254(13) 0.57064(13) 0.4061(3) 0.0544(7) Uani d 1
C C8 0.66527(17) 0.64193(16) 0.4329(4) 0.0856(11) Uani d 1
H H8A 0.6221 0.6643 0.4241 0.128 Uiso calc 1
H H8B 0.6880 0.6615 0.3836 0.128 Uiso calc 1
H H8C 0.6940 0.6465 0.5086 0.128 Uiso calc 1
C C9 0.61375(19) 0.5382(2) 0.4743(4) 0.0938(13) Uani d 1
H H9A 0.6055 0.4923 0.4525 0.141 Uiso calc 1
H H9B 0.5704 0.5607 0.4632 0.141 Uiso calc 1
H H9C 0.6401 0.5406 0.5515 0.141 Uiso calc 1
C C10 0.60555(18) 0.5678(2) 0.2853(4) 0.0939(13) Uani d 1
H H10A 0.5946 0.5221 0.2642 0.141 Uiso calc 1
H H10B 0.6289 0.5875 0.2369 0.141 Uiso calc 1
H H10C 0.5637 0.5919 0.2793 0.141 Uiso calc 1
C C11 0.92217(10) 0.39347(10) 0.54718(16) 0.0305(4) Uani d 1
H H11A 0.8868 0.3816 0.5815 0.037 Uiso calc 1
H H11B 0.9534 0.4253 0.5949 0.037 Uiso calc 1
C C12 0.95920(10) 0.33505(9) 0.53114(17) 0.0303(4) Uani d 1
C C13 0.88864(9) 0.56624(9) 0.70798(15) 0.0253(4) Uani d 1
C C14 0.90143(9) 0.60232(9) 0.62221(15) 0.0262(4) Uani d 1
C C15 0.89394(10) 0.66985(9) 0.61706(16) 0.0280(4) Uani d 1
H H15 0.9037 0.6929 0.5592 0.034 Uiso calc 1
C C16 0.87241(10) 0.70510(9) 0.69451(15) 0.0276(4) Uani d 1
C C17 0.86019(9) 0.66912(9) 0.77870(15) 0.0271(4) Uani d 1
H H17 0.8457 0.6915 0.8327 0.033 Uiso calc 1
C C18 0.86846(9) 0.60133(9) 0.78691(15) 0.0251(4) Uani d 1
C C19 0.85799(11) 0.77855(9) 0.67815(17) 0.0333(4) Uani d 1
C C20 0.79788(14) 0.78781(12) 0.5746(2) 0.0494(6) Uani d 1
H H20A 0.8085 0.7678 0.5122 0.074 Uiso calc 1
H H20B 0.7892 0.8346 0.5608 0.074 Uiso calc 1
H H20C 0.7576 0.7669 0.5848 0.074 Uiso calc 1
C C21 0.83961(14) 0.80920(11) 0.7743(2) 0.0441(5) Uani d 1
H H21A 0.7987 0.7883 0.7820 0.066 Uiso calc 1
H H21B 0.8314 0.8561 0.7610 0.066 Uiso calc 1
H H21C 0.8770 0.8028 0.8414 0.066 Uiso calc 1
C C22 0.91987(13) 0.81420(11) 0.6641(2) 0.0460(6) Uani d 1
H H22A 0.9574 0.8107 0.7316 0.069 Uiso calc 1
H H22B 0.9088 0.8604 0.6478 0.069 Uiso calc 1
H H22C 0.9330 0.7943 0.6039 0.069 Uiso calc 1
C C23 0.77192(9) 0.45778(9) 0.81276(14) 0.0249(4) Uani d 1
C C24 0.77682(10) 0.52198(9) 0.85585(15) 0.0269(4) Uani d 1
C C25 0.72103(11) 0.55341(10) 0.87230(17) 0.0335(4) Uani d 1
H H25 0.7262 0.5968 0.8998 0.040 Uiso calc 1
C C26 0.65797(11) 0.52373(11) 0.85000(19) 0.0389(5) Uani d 1
C C27 0.65382(10) 0.45883(10) 0.81410(17) 0.0334(4) Uani d 1
H H27 0.6120 0.4363 0.8011 0.040 Uiso calc 1
C C28 0.70869(10) 0.42597(9) 0.79669(15) 0.0267(4) Uani d 1
C C29 0.59569(14) 0.55869(13) 0.8647(3) 0.0608(8) Uani d 1
C C30 0.53932(18) 0.5610(2) 0.7480(4) 0.1010(15) Uani d 1
H H30A 0.5279 0.5164 0.7211 0.151 Uiso calc 1
H H30B 0.5569 0.5853 0.6963 0.151 Uiso calc 1
H H30C 0.4987 0.5829 0.7551 0.151 Uiso calc 1
C C31 0.5663(2) 0.5227(2) 0.9389(4) 0.1002(13) Uani d 1
H H31A 0.5997 0.5198 1.0113 0.150 Uiso calc 1
H H31B 0.5537 0.4786 0.9103 0.150 Uiso calc 1
H H31C 0.5261 0.5458 0.9447 0.150 Uiso calc 1
C C32 0.60961(15) 0.62952(14) 0.8985(3) 0.0668(8) Uani d 1
H H32A 0.5679 0.6501 0.9035 0.100 Uiso calc 1
H H32B 0.6258 0.6526 0.8442 0.100 Uiso calc 1
H H32C 0.6442 0.6316 0.9698 0.100 Uiso calc 1
C C33 0.72790(9) 0.34001(8) 0.57209(15) 0.0251(4) Uani d 1
C C34 0.68142(9) 0.32748(9) 0.63031(15) 0.0253(4) Uani d 1
C C35 0.62000(10) 0.29772(9) 0.57874(16) 0.0282(4) Uani d 1
H H35 0.5897 0.2893 0.6200 0.034 Uiso calc 1
C C36 0.60085(9) 0.27960(9) 0.46909(15) 0.0272(4) Uani d 1
C C37 0.64562(9) 0.29534(9) 0.41049(15) 0.0267(4) Uani d 1
H H37 0.6334 0.2857 0.3347 0.032 Uiso calc 1
C C38 0.70778(10) 0.32484(9) 0.46019(15) 0.0261(4) Uani d 1
C C39 0.53485(10) 0.24160(11) 0.42033(17) 0.0355(5) Uani d 1
C C40 0.51721(12) 0.23662(14) 0.29580(19) 0.0484(6) Uani d 1
H H40A 0.5517 0.2106 0.2765 0.073 Uiso calc 1
H H40B 0.5157 0.2806 0.2646 0.073 Uiso calc 1
H H40C 0.4730 0.2156 0.2666 0.073 Uiso calc 1
C C41 0.54450(13) 0.17207(12) 0.4682(2) 0.0499(6) Uani d 1
H H41A 0.5030 0.1468 0.4375 0.075 Uiso calc 1
H H41B 0.5546 0.1744 0.5477 0.075 Uiso calc 1
H H41C 0.5821 0.1508 0.4498 0.075 Uiso calc 1
C C42 0.47587(11) 0.27431(15) 0.4489(2) 0.0521(6) Uani d 1
H H42A 0.4705 0.3192 0.4209 0.078 Uiso calc 1
H H42B 0.4851 0.2751 0.5284 0.078 Uiso calc 1
H H42C 0.4342 0.2496 0.4158 0.078 Uiso calc 1
N N2 0.88722(8) 0.36897(8) 0.12749(13) 0.0283(3) Uani d 1
C C43 0.87371(12) 0.44158(11) 0.1339(2) 0.0408(5) Uani d 1
H H43A 0.8639 0.4603 0.0596 0.049 Uiso calc 1
H H43B 0.8326 0.4470 0.1574 0.049 Uiso calc 1
C C44 0.93046(12) 0.48059(11) 0.2101(2) 0.0426(5) Uani d 1
H H44A 0.9425 0.4613 0.2832 0.064 Uiso calc 1
H H44B 0.9157 0.5259 0.2134 0.064 Uiso calc 1
H H44C 0.9700 0.4799 0.1830 0.064 Uiso calc 1
C C45 0.95338(11) 0.35790(12) 0.09947(19) 0.0403(5) Uani d 1
H H45A 0.9913 0.3738 0.1612 0.048 Uiso calc 1
H H45B 0.9596 0.3103 0.0927 0.048 Uiso calc 1
C C46 0.95788(12) 0.39044(14) -0.00313(19) 0.0461(6) Uani d 1
H H46A 0.9208 0.3750 -0.0653 0.069 Uiso calc 1
H H46B 1.0013 0.3796 -0.0149 0.069 Uiso calc 1
H H46C 0.9545 0.4379 0.0039 0.069 Uiso calc 1
C C47 0.82960(11) 0.33850(12) 0.03894(18) 0.0395(5) Uani d 1
H H47A 0.8401 0.2919 0.0311 0.047 Uiso calc 1
H H47B 0.8260 0.3605 -0.0313 0.047 Uiso calc 1
C C48 0.76091(12) 0.34328(13) 0.06242(19) 0.0447(5) Uani d 1
H H48A 0.7645 0.3229 0.1331 0.067 Uiso calc 1
H H48B 0.7263 0.3206 0.0048 0.067 Uiso calc 1
H H48C 0.7483 0.3894 0.0643 0.067 Uiso calc 1
C C49 0.89485(13) 0.33790(11) 0.23751(18) 0.0402(5) Uani d 1
H H49A 0.9374 0.3541 0.2895 0.048 Uiso calc 1
H H49B 0.8571 0.3530 0.2639 0.048 Uiso calc 1
C C50 0.89602(15) 0.26399(12) 0.2399(2) 0.0493(6) Uani d 1
H H50A 0.8524 0.2471 0.1947 0.074 Uiso calc 1
H H50B 0.9044 0.2488 0.3152 0.074 Uiso calc 1
H H50C 0.9321 0.2481 0.2113 0.074 Uiso calc 1
H H2O 0.8739(15) 0.4783(15) 0.750(3) 0.062(9) Uiso d 1

loop_
_atom_site_aniso_label
_atom_site_aniso_U_11
_atom_site_aniso_U_22
_atom_site_aniso_U_33
_atom_site_aniso_U_12
_atom_site_aniso_U_13
_atom_site_aniso_U_23
S1 0.0305(2) 0.0269(2) 0.0324(2) -0.00680(17) 0.01683(19) -0.00495(17)
S2 0.0334(2) 0.0271(2) 0.0221(2) -0.00818(17) 0.00771(18) -0.00116(16)
S3 0.0384(3) 0.0251(2) 0.0231(2) -0.00878(18) 0.01242(19) -0.00128(16)
S4 0.0361(3) 0.0277(2) 0.0325(3) -0.00817(18) 0.0209(2) -0.00831(18)
O1 0.0305(7) 0.0281(7) 0.0308(7) 0.0006(5) 0.0166(6) -0.0016(5)
O2 0.0352(7) 0.0219(6) 0.0367(7) -0.0030(5) 0.0177(6) -0.0004(5)
O3 0.0279(6) 0.0257(6) 0.0279(7) -0.0025(5) 0.0090(5) -0.0014(5)
O4 0.0290(7) 0.0351(7) 0.0292(7) -0.0081(6) 0.0122(6) -0.0079(6)
N1 0.0464(10) 0.0317(9) 0.0475(11) 0.0030(8) 0.0211(9) 0.0029(8)
C1 0.0290(9) 0.0273(9) 0.0240(9) -0.0007(7) 0.0136(7) -0.0005(7)
C2 0.0308(9) 0.0268(9) 0.0252(9) -0.0042(7) 0.0124(7) 0.0001(7)
C3 0.0347(10) 0.0251(9) 0.0339(10) 0.0004(8) 0.0116(8) 0.0006(8)
C4 0.0336(10) 0.0328(10) 0.0381(11) 0.0017(8) 0.0105(8) 0.0013(8)
C5 0.0287(9) 0.0335(10) 0.0334(10) -0.0042(8) 0.0090(8) -0.0021(8)
C6 0.0320(10) 0.0275(9) 0.0247(9) -0.0050(7) 0.0132(7) -0.0028(7)
C7 0.0373(12) 0.0430(13) 0.0825(19) 0.0086(10) 0.0171(12) 0.0006(12)
C8 0.0545(16) 0.0566(17) 0.141(3) 0.0122(14) 0.0225(18) -0.0166(18)
C9 0.064(2) 0.083(2) 0.154(4) 0.0144(18) 0.063(2) -0.001(2)
C10 0.0577(19) 0.078(2) 0.119(3) 0.0164(17) -0.016(2) -0.001(2)
C11 0.0315(10) 0.0320(10) 0.0308(10) 0.0012(8) 0.0135(8) -0.0016(8)
C12 0.0310(10) 0.0293(10) 0.0338(10) -0.0050(8) 0.0146(8) 0.0002(8)
C13 0.0240(9) 0.0226(9) 0.0291(9) -0.0034(7) 0.0078(7) -0.0010(7)
C14 0.0274(9) 0.0257(9) 0.0282(9) -0.0044(7) 0.0123(7) -0.0031(7)
C15 0.0320(9) 0.0260(9) 0.0275(9) -0.0041(7) 0.0108(8) 0.0013(7)
C16 0.0317(9) 0.0243(9) 0.0264(9) -0.0019(7) 0.0079(7) -0.0010(7)
C17 0.0293(9) 0.0267(9) 0.0262(9) -0.0025(7) 0.0095(7) -0.0034(7)
C18 0.0257(9) 0.0257(9) 0.0238(9) -0.0046(7) 0.0072(7) -0.0003(7)
C19 0.0436(11) 0.0240(9) 0.0335(10) 0.0013(8) 0.0131(9) 0.0014(8)
C20 0.0614(15) 0.0366(12) 0.0434(13) 0.0106(11) 0.0050(11) 0.0068(10)
C21 0.0645(15) 0.0278(10) 0.0443(13) 0.0070(10) 0.0227(11) -0.0007(9)
C22 0.0589(14) 0.0264(10) 0.0573(15) -0.0073(10) 0.0242(12) -0.0002(10)
C23 0.0300(9) 0.0260(9) 0.0198(8) -0.0022(7) 0.0091(7) 0.0012(7)
C24 0.0332(10) 0.0266(9) 0.0228(9) -0.0064(7) 0.0109(7) -0.0008(7)
C25 0.0412(11) 0.0281(10) 0.0365(11) -0.0068(8) 0.0195(9) -0.0067(8)
C26 0.0403(11) 0.0352(11) 0.0489(13) -0.0061(9) 0.0250(10) -0.0079(9)
C27 0.0336(10) 0.0345(10) 0.0371(11) -0.0098(8) 0.0181(9) -0.0060(8)
C28 0.0342(10) 0.0260(9) 0.0220(9) -0.0065(7) 0.0115(7) -0.0017(7)
C29 0.0520(15) 0.0441(14) 0.103(2) -0.0077(11) 0.0478(15) -0.0189(14)
C30 0.0491(18) 0.090(3) 0.151(4) 0.0132(17) 0.009(2) -0.035(3)
C31 0.112(2) 0.083(2) 0.145(3) 0.0097(19) 0.100(2) 0.002(2)
C32 0.0532(15) 0.0460(15) 0.111(3) 0.0008(12) 0.0392(17) -0.0199(16)
C33 0.0278(9) 0.0204(8) 0.0287(9) -0.0030(7) 0.0106(7) -0.0026(7)
C34 0.0316(9) 0.0217(8) 0.0246(9) -0.0028(7) 0.0114(7) -0.0021(7)
C35 0.0303(9) 0.0284(9) 0.0305(10) -0.0053(7) 0.0162(8) -0.0036(7)
C36 0.0276(9) 0.0271(9) 0.0284(9) -0.0032(7) 0.0109(7) -0.0044(7)
C37 0.0308(9) 0.0249(9) 0.0263(9) -0.0018(7) 0.0112(7) -0.0043(7)
C38 0.0309(9) 0.0231(8) 0.0287(9) -0.0030(7) 0.0154(8) -0.0031(7)
C39 0.0294(10) 0.0453(12) 0.0348(11) -0.0095(9) 0.0143(8) -0.0103(9)
C40 0.0376(12) 0.0724(17) 0.0357(12) -0.0192(11) 0.0117(9) -0.0160(11)
C41 0.0478(13) 0.0445(13) 0.0587(15) -0.0224(11) 0.0180(12) -0.0075(11)
C42 0.0309(11) 0.0752(18) 0.0513(14) -0.0042(11) 0.0139(10) -0.0177(13)
N2 0.0310(8) 0.0276(8) 0.0254(8) 0.0002(6) 0.0072(6) -0.0012(6)
C43 0.0431(12) 0.0325(11) 0.0473(13) 0.0034(9) 0.0141(10) 0.0017(9)
C44 0.0473(13) 0.0294(10) 0.0496(13) -0.0043(9) 0.0120(10) -0.0030(9)
C45 0.0372(11) 0.0441(12) 0.0396(12) 0.0050(9) 0.0113(9) -0.0030(10)
C46 0.0360(11) 0.0661(16) 0.0398(12) 0.0060(11) 0.0168(10) 0.0058(11)
C47 0.0403(11) 0.0457(12) 0.0301(11) -0.0053(9) 0.0070(9) -0.0037(9)
C48 0.0371(12) 0.0571(15) 0.0372(12) -0.0116(10) 0.0069(9) -0.0014(10)
C49 0.0500(13) 0.0397(12) 0.0291(11) -0.0045(10) 0.0093(9) 0.0000(9)
C50 0.0692(16) 0.0362(12) 0.0372(12) -0.0037(11) 0.0079(11) 0.0060(10)

loop_
_atom_type_symbol
_atom_type_description
_atom_type_scat_dispersion_real
_atom_type_scat_dispersion_imag
_atom_type_scat_source
C C 0.0181 0.0091 'International Tables Vol C Tables 4.2.6.8 and 6.1.1.4'
H H 0.0000 0.0000 'International Tables Vol C Tables 4.2.6.8 and 6.1.1.4'
N N 0.0311 0.0180 'International Tables Vol C Tables 4.2.6.8 and 6.1.1.4'
O O 0.0492 0.0322 'International Tables Vol C Tables 4.2.6.8 and 6.1.1.4'
S S 0.3331 0.5567 'International Tables Vol C Tables 4.2.6.8 and 6.1.1.4'

loop_
_geom_angle_atom_site_label_1
_geom_angle_atom_site_label_2
_geom_angle_atom_site_label_3
_geom_angle
C14 S1 C2 96.41(9)
C18 S2 C24 105.29(8)
C34 S3 C28 107.27(8)
C38 S4 C6 98.68(8)
C1 O1 C11 113.65(14)
C13 O2 H2O 115.3(19)
C33 O4 H4O 114.5(18)
O1 C1 C2 120.13(16)
O1 C1 C6 120.27(16)
C2 C1 C6 119.60(17)
C1 C2 C3 119.71(17)
C1 C2 S1 119.47(15)
C3 C2 S1 120.65(15)
C4 C3 C2 121.73(18)
C4 C3 H3 119.1
C2 C3 H3 119.1
C3 C4 C5 117.74(19)
C3 C4 C7 122.44(19)
C5 C4 C7 119.78(19)
C6 C5 C4 121.49(18)
C6 C5 H5 119.3
C4 C5 H5 119.3
C5 C6 C1 119.69(17)
C5 C6 S4 120.22(14)
C1 C6 S4 119.91(15)
C8 C7 C9 112.4(3)
C8 C7 C4 113.4(2)
C9 C7 C4 110.1(2)
C8 C7 C10 106.2(3)
C9 C7 C10 106.0(3)
C4 C7 C10 108.3(2)
C7 C8 H8A 109.5
C7 C8 H8B 109.5
H8A C8 H8B 109.5
C7 C8 H8C 109.5
H8A C8 H8C 109.5
H8B C8 H8C 109.5
C7 C9 H9A 109.5
C7 C9 H9B 109.5
H9A C9 H9B 109.5
C7 C9 H9C 109.5
H9A C9 H9C 109.5
H9B C9 H9C 109.5
C7 C10 H10A 109.5
C7 C10 H10B 109.5
H10A C10 H10B 109.5
C7 C10 H10C 109.5
H10A C10 H10C 109.5
H10B C10 H10C 109.5
O1 C11 C12 106.51(15)
O1 C11 H11A 110.4
C12 C11 H11A 110.4
O1 C11 H11B 110.4
C12 C11 H11B 110.4
H11A C11 H11B 108.6
N1 C12 C11 179.6(2)
O2 C13 C18 124.03(17)
O2 C13 C14 118.58(16)
C18 C13 C14 117.39(17)
C15 C14 C13 120.78(17)
C15 C14 S1 119.93(14)
C13 C14 S1 119.10(14)
C14 C15 C16 122.11(17)
C14 C15 H15 118.9
C16 C15 H15 118.9
C17 C16 C15 116.60(17)
C17 C16 C19 123.46(17)
C15 C16 C19 119.74(17)
C16 C17 C18 122.47(17)
C16 C17 H17 118.8
C18 C17 H17 118.8
C17 C18 C13 120.63(17)
C17 C18 S2 118.77(14)
C13 C18 S2 120.51(14)
C21 C19 C22 108.52(18)
C21 C19 C16 112.08(17)
C22 C19 C16 110.29(17)
C21 C19 C20 108.33(19)
C22 C19 C20 109.30(19)
C16 C19 C20 108.26(17)
C19 C20 H20A 109.5
C19 C20 H20B 109.5
H20A C20 H20B 109.5
C19 C20 H20C 109.5
H20A C20 H20C 109.5
H20B C20 H20C 109.5
C19 C21 H21A 109.5
C19 C21 H21B 109.5
H21A C21 H21B 109.5
C19 C21 H21C 109.5
H21A C21 H21C 109.5
H21B C21 H21C 109.5
C19 C22 H22A 109.5
C19 C22 H22B 109.5
H22A C22 H22B 109.5
C19 C22 H22C 109.5
H22A C22 H22C 109.5
H22B C22 H22C 109.5
O3 C23 C24 122.24(16)
O3 C23 C28 121.83(16)
C24 C23 C28 115.91(17)
C25 C24 C23 121.38(17)
C25 C24 S2 118.51(14)
C23 C24 S2 119.81(14)
C26 C25 C24 122.58(18)
C26 C25 H25 118.7
C24 C25 H25 118.7
C25 C26 C27 116.35(19)
C25 C26 C29 122.9(2)
C27 C26 C29 120.7(2)
C28 C27 C26 122.46(18)
C28 C27 H27 118.8
C26 C27 H27 118.8
C27 C28 C23 121.06(17)
C27 C28 S3 118.86(14)
C23 C28 S3 119.43(14)
C31 C29 C32 111.9(3)
C31 C29 C26 111.8(3)
C32 C29 C26 112.7(2)
C31 C29 C30 107.1(3)
C32 C29 C30 105.2(3)
C26 C29 C30 107.7(3)
C29 C30 H30A 109.5
C29 C30 H30B 109.5
H30A C30 H30B 109.5
C29 C30 H30C 109.5
H30A C30 H30C 109.5
H30B C30 H30C 109.5
C29 C31 H31A 109.5
C29 C31 H31B 109.5
H31A C31 H31B 109.5
C29 C31 H31C 109.5
H31A C31 H31C 109.5
H31B C31 H31C 109.5
C29 C32 H32A 109.5
C29 C32 H32B 109.5
H32A C32 H32B 109.5
C29 C32 H32C 109.5
H32A C32 H32C 109.5
H32B C32 H32C 109.5
O4 C33 C38 118.85(16)
O4 C33 C34 123.72(17)
C38 C33 C34 117.42(16)
C35 C34 C33 120.12(17)
C35 C34 S3 117.80(14)
C33 C34 S3 121.67(14)
C34 C35 C36 122.92(17)
C34 C35 H35 118.5
C36 C35 H35 118.5
C35 C36 C37 116.60(17)
C35 C36 C39 119.86(17)
C37 C36 C39 123.48(17)
C38 C37 C36 121.71(17)
C38 C37 H37 119.1
C36 C37 H37 119.1
C37 C38 C33 121.08(16)
C37 C38 S4 119.69(14)
C33 C38 S4 119.19(14)
C42 C39 C40 108.6(2)
C42 C39 C36 111.02(18)
C40 C39 C36 111.47(17)
C42 C39 C41 109.1(2)
C40 C39 C41 108.5(2)
C36 C39 C41 108.12(18)
C39 C40 H40A 109.5
C39 C40 H40B 109.5
H40A C40 H40B 109.5
C39 C40 H40C 109.5
H40A C40 H40C 109.5
H40B C40 H40C 109.5
C39 C41 H41A 109.5
C39 C41 H41B 109.5
H41A C41 H41B 109.5
C39 C41 H41C 109.5
H41A C41 H41C 109.5
H41B C41 H41C 109.5
C39 C42 H42A 109.5
C39 C42 H42B 109.5
H42A C42 H42B 109.5
C39 C42 H42C 109.5
H42A C42 H42C 109.5
H42B C42 H42C 109.5
C49 N2 C47 111.56(16)
C49 N2 C43 109.31(16)
C47 N2 C43 109.02(16)
C49 N2 C45 107.70(16)
C47 N2 C45 108.83(16)
C43 N2 C45 110.42(16)
C44 C43 N2 115.48(18)
C44 C43 H43A 108.4
N2 C43 H43A 108.4
C44 C43 H43B 108.4
N2 C43 H43B 108.4
H43A C43 H43B 107.5
C43 C44 H44A 109.5
C43 C44 H44B 109.5
H44A C44 H44B 109.5
C43 C44 H44C 109.5
H44A C44 H44C 109.5
H44B C44 H44C 109.5
C46 C45 N2 115.63(18)
C46 C45 H45A 108.4
N2 C45 H45A 108.4
C46 C45 H45B 108.4
N2 C45 H45B 108.4
H45A C45 H45B 107.4
C45 C46 H46A 109.5
C45 C46 H46B 109.5
H46A C46 H46B 109.5
C45 C46 H46C 109.5
H46A C46 H46C 109.5
H46B C46 H46C 109.5
N2 C47 C48 113.19(18)
N2 C47 H47A 108.9
C48 C47 H47A 108.9
N2 C47 H47B 108.9
C48 C47 H47B 108.9
H47A C47 H47B 107.8
C47 C48 H48A 109.5
C47 C48 H48B 109.5
H48A C48 H48B 109.5
C47 C48 H48C 109.5
H48A C48 H48C 109.5
H48B C48 H48C 109.5
C50 C49 N2 115.82(18)
C50 C49 H49A 108.3
N2 C49 H49A 108.3
C50 C49 H49B 108.3
N2 C49 H49B 108.3
H49A C49 H49B 107.4
C49 C50 H50A 109.5
C49 C50 H50B 109.5
H50A C50 H50B 109.5
C49 C50 H50C 109.5
H50A C50 H50C 109.5
H50B C50 H50C 109.5

loop_
_geom_bond_atom_site_label_1
_geom_bond_atom_site_label_2
_geom_bond_distance
S1 C14 1.7781(19)
S1 C2 1.7836(19)
S2 C18 1.7780(19)
S2 C24 1.7832(19)
S3 C34 1.7759(19)
S3 C28 1.7832(19)
S4 C38 1.7753(18)
S4 C6 1.7870(19)
O1 C1 1.390(2)
O1 C11 1.431(2)
O2 C13 1.341(2)
O2 H2O 0.93(3)
O3 C23 1.312(2)
O4 C33 1.336(2)
O4 H4O 0.91(3)
N1 C12 1.144(3)
C1 C2 1.390(3)
C1 C6 1.396(3)
C2 C3 1.391(3)
C3 C4 1.389(3)
C3 H3 0.9500
C4 C5 1.397(3)
C4 C7 1.532(3)
C5 C6 1.390(3)
C5 H5 0.9500
C7 C8 1.503(4)
C7 C9 1.506(5)
C7 C10 1.567(5)
C8 H8A 0.9800
C8 H8B 0.9800
C8 H8C 0.9800
C9 H9A 0.9800
C9 H9B 0.9800
C9 H9C 0.9800
C10 H10A 0.9800
C10 H10B 0.9800
C10 H10C 0.9800
C11 C12 1.467(3)
C11 H11A 0.9900
C11 H11B 0.9900
C13 C18 1.402(3)
C13 C14 1.414(3)
C14 C15 1.389(3)
C15 C16 1.403(3)
C15 H15 0.9500
C16 C17 1.391(3)
C16 C19 1.533(3)
C17 C18 1.397(3)
C17 H17 0.9500
C19 C21 1.529(3)
C19 C22 1.531(3)
C19 C20 1.538(3)
C20 H20A 0.9800
C20 H20B 0.9800
C20 H20C 0.9800
C21 H21A 0.9800
C21 H21B 0.9800
C21 H21C 0.9800
C22 H22A 0.9800
C22 H22B 0.9800
C22 H22C 0.9800
C23 C24 1.416(3)
C23 C28 1.421(3)
C24 C25 1.392(3)
C25 C26 1.390(3)
C25 H25 0.9500
C26 C27 1.399(3)
C26 C29 1.534(3)
C27 C28 1.394(3)
C27 H27 0.9500
C29 C31 1.470(5)
C29 C32 1.515(4)
C29 C30 1.603(6)
C30 H30A 0.9800
C30 H30B 0.9800
C30 H30C 0.9800
C31 H31A 0.9800
C31 H31B 0.9800
C31 H31C 0.9800
C32 H32A 0.9800
C32 H32B 0.9800
C32 H32C 0.9800
C33 C38 1.405(3)
C33 C34 1.406(3)
C34 C35 1.388(3)
C35 C36 1.393(3)
C35 H35 0.9500
C36 C37 1.394(3)
C36 C39 1.534(3)
C37 C38 1.393(3)
C37 H37 0.9500
C39 C42 1.530(3)
C39 C40 1.533(3)
C39 C41 1.538(3)
C40 H40A 0.9800
C40 H40B 0.9800
C40 H40C 0.9800
C41 H41A 0.9800
C41 H41B 0.9800
C41 H41C 0.9800
C42 H42A 0.9800
C42 H42B 0.9800
C42 H42C 0.9800
N2 C49 1.513(3)
N2 C47 1.515(3)
N2 C43 1.517(3)
N2 C45 1.533(3)
C43 C44 1.513(3)
C43 H43A 0.9900
C43 H43B 0.9900
C44 H44A 0.9800
C44 H44B 0.9800
C44 H44C 0.9800
C45 C46 1.502(3)
C45 H45A 0.9900
C45 H45B 0.9900
C46 H46A 0.9800
C46 H46B 0.9800
C46 H46C 0.9800
C47 C48 1.542(3)
C47 H47A 0.9900
C47 H47B 0.9900
C48 H48A 0.9800
C48 H48B 0.9800
C48 H48C 0.9800
C49 C50 1.511(3)
C49 H49A 0.9900
C49 H49B 0.9900
C50 H50A 0.9800
C50 H50B 0.9800
C50 H50C 0.9800

loop_
_geom_hbond_atom_site_label_D
_geom_hbond_atom_site_label_H
_geom_hbond_atom_site_label_A
_geom_hbond_site_symmetry_A
_geom_hbond_distance_DH
_geom_hbond_distance_HA
_geom_hbond_distance_DA
_geom_hbond_angle_DHA
O2 H2O O3 . 0.92(3) 1.66(3) 2.5649(19) 165(3)
O4 H4O O3 . 0.92(3) 1.61(3) 2.503(2) 164(3)
C11 H11A O4 . 0.99 2.22 3.187(3) 165
C46 H46A O3 1_554 0.98 2.54 3.311(3) 135
C49 H49B S4 . 0.99 2.80 3.714(3) 154
C43 H43A S2 1_554 0.99 2.85 3.773(2) 156
C45 H45B N1 4_565 0.99 2.39 3.328(3) 158

loop_
_geom_torsion_atom_site_label_1
_geom_torsion_atom_site_label_2
_geom_torsion_atom_site_label_3
_geom_torsion_atom_site_label_4
_geom_torsion
C11 O1 C1 C2 88.6(2)
C11 O1 C1 C6 -91.5(2)
O1 C1 C2 C3 177.82(16)
C6 C1 C2 C3 -2.0(3)
O1 C1 C2 S1 -6.8(2)
C6 C1 C2 S1 173.30(14)
C14 S1 C2 C1 -132.43(15)
C14 S1 C2 C3 42.87(17)
C1 C2 C3 C4 1.8(3)
S1 C2 C3 C4 -173.54(16)
C2 C3 C4 C5 -1.3(3)
C2 C3 C4 C7 176.6(2)
C3 C4 C5 C6 1.2(3)
C7 C4 C5 C6 -176.8(2)
C4 C5 C6 C1 -1.5(3)
C4 C5 C6 S4 173.55(16)
O1 C1 C6 C5 -177.91(17)
C2 C1 C6 C5 2.0(3)
O1 C1 C6 S4 7.0(2)
C2 C1 C6 S4 -173.17(14)
C38 S4 C6 C5 -44.99(18)
C38 S4 C6 C1 130.11(16)
C3 C4 C7 C8 2.9(4)
C5 C4 C7 C8 -179.3(3)
C3 C4 C7 C9 -124.0(3)
C5 C4 C7 C9 53.8(4)
C3 C4 C7 C10 120.4(3)
C5 C4 C7 C10 -61.7(3)
C1 O1 C11 C12 153.88(15)
O2 C13 C14 C15 179.88(17)
C18 C13 C14 C15 -0.2(3)
O2 C13 C14 S1 4.9(2)
C18 C13 C14 S1 -175.16(13)
C2 S1 C14 C15 -107.23(16)
C2 S1 C14 C13 67.80(16)
C13 C14 C15 C16 -1.2(3)
S1 C14 C15 C16 173.77(15)
C14 C15 C16 C17 1.3(3)
C14 C15 C16 C19 -173.68(18)
C15 C16 C17 C18 -0.2(3)
C19 C16 C17 C18 174.62(18)
C16 C17 C18 C13 -1.1(3)
C16 C17 C18 S2 175.52(15)
O2 C13 C18 C17 -178.77(17)
C14 C13 C18 C17 1.3(3)
O2 C13 C18 S2 4.6(3)
C14 C13 C18 S2 -175.31(13)
C24 S2 C18 C17 104.29(16)
C24 S2 C18 C13 -79.04(16)
C17 C16 C19 C21 9.1(3)
C15 C16 C19 C21 -176.29(19)
C17 C16 C19 C22 130.1(2)
C15 C16 C19 C22 -55.3(2)
C17 C16 C19 C20 -110.4(2)
C15 C16 C19 C20 64.3(2)
O3 C23 C24 C25 176.56(17)
C28 C23 C24 C25 -5.2(3)
O3 C23 C24 S2 -9.8(2)
C28 C23 C24 S2 168.39(13)
C18 S2 C24 C25 -97.21(16)
C18 S2 C24 C23 88.97(16)
C23 C24 C25 C26 1.4(3)
S2 C24 C25 C26 -172.31(17)
C24 C25 C26 C27 2.7(3)
C24 C25 C26 C29 -178.2(2)
C25 C26 C27 C28 -2.7(3)
C29 C26 C27 C28 178.1(2)
C26 C27 C28 C23 -1.3(3)
C26 C27 C28 S3 169.47(17)
O3 C23 C28 C27 -176.61(17)
C24 C23 C28 C27 5.2(3)
O3 C23 C28 S3 12.7(2)
C24 C23 C28 S3 -165.54(13)
C34 S3 C28 C27 98.80(17)
C34 S3 C28 C23 -90.29(16)
C25 C26 C29 C31 -123.3(3)
C27 C26 C29 C31 55.9(4)
C25 C26 C29 C32 3.8(4)
C27 C26 C29 C32 -177.1(3)
C25 C26 C29 C30 119.4(3)
C27 C26 C29 C30 -61.5(3)
O4 C33 C34 C35 -175.62(17)
C38 C33 C34 C35 3.7(3)
O4 C33 C34 S3 -3.2(3)
C38 C33 C34 S3 176.13(14)
C28 S3 C34 C35 -116.91(16)
C28 S3 C34 C33 70.45(17)
C33 C34 C35 C36 -0.7(3)
S3 C34 C35 C36 -173.45(15)
C34 C35 C36 C37 -2.6(3)
C34 C35 C36 C39 174.73(18)
C35 C36 C37 C38 3.0(3)
C39 C36 C37 C38 -174.29(18)
C36 C37 C38 C33 0.0(3)
C36 C37 C38 S4 177.71(15)
O4 C33 C38 C37 175.99(17)
C34 C33 C38 C37 -3.3(3)
O4 C33 C38 S4 -1.8(2)
C34 C33 C38 S4 178.92(14)
C6 S4 C38 C37 120.67(16)
C6 S4 C38 C33 -61.55(16)
C35 C36 C39 C42 49.2(3)
C37 C36 C39 C42 -133.6(2)
C35 C36 C39 C40 170.4(2)
C37 C36 C39 C40 -12.4(3)
C35 C36 C39 C41 -70.4(2)
C37 C36 C39 C41 106.8(2)
C49 N2 C43 C44 64.3(2)
C47 N2 C43 C44 -173.51(19)
C45 N2 C43 C44 -54.0(2)
C49 N2 C45 C46 -174.9(2)
C47 N2 C45 C46 64.0(2)
C43 N2 C45 C46 -55.7(2)
C49 N2 C47 C48 58.0(2)
C43 N2 C47 C48 -62.9(2)
C45 N2 C47 C48 176.64(19)
C47 N2 C49 C50 48.8(3)
C43 N2 C49 C50 169.4(2)
C45 N2 C49 C50 -70.6(2)
